data_2004902
loop_
_publ_author_name
'Xiong, R.-G.'
'Zuo, J.-L.'
'You, X.-Z.'
'Huang, X.-Y.'

_publ_section_title
;
 <i>trans</i>-Bis(<i>O</i>-ethyl
 dithiocarbonato-<i>S</i>,<i>S</i>')bis(isoquinoline)nickel(II)
;
_journal_issue 5
_journal_name_full 'Acta Crystallographica Section C'
_journal_page_first 1157
_journal_page_last 1159
_journal_paper_doi 10.1107/S0108270195014727
_journal_volume 52
_journal_year 1996
_chemical_formula_iupac '[Ni (C3 H5 O S2)2 (C9 H7 N)2]'
_chemical_formula_sum 'C24 H24 N2 Ni O2 S4'
_chemical_formula_weight 559.41
_space_group_IT_number 68
_symmetry_cell_setting orthorhombic
_symmetry_space_group_name_Hall '-C 2a 2ac'
_symmetry_space_group_name_H-M 'C c c a :2'
_atom_type_scat_source 'Cromer & Waber (1974)'
_cell_angle_alpha 90
_cell_angle_beta 90
_cell_angle_gamma 90
_cell_formula_units_Z 8
_cell_length_a 14.644(6)
_cell_length_b 15.644(4)
_cell_length_c 23.085(4)
_cell_measurement_reflns_used 25
_cell_measurement_temperature 296
_cell_measurement_theta_max 12.53
_cell_measurement_theta_min 10.43
_cell_volume 5289(3)
_diffrn_measurement_device 'Enraf-Nonius CAD-4'
_diffrn_measurement_method '\w scans'
_diffrn_radiation_type MoK\a
_diffrn_radiation_wavelength 0.71073
_diffrn_reflns_limit_h_max 17
_diffrn_reflns_limit_h_min 0
_diffrn_reflns_limit_k_max 0
_diffrn_reflns_limit_k_min -18
_diffrn_reflns_limit_l_max 27
_diffrn_reflns_limit_l_min 0
_diffrn_reflns_number 2586
_diffrn_reflns_theta_max 25
_diffrn_standards_decay_% 3.5
_diffrn_standards_interval_count 300
_diffrn_standards_number 3
_exptl_absorpt_coefficient_mu 1.062
_exptl_absorpt_correction_T_max 1.000
_exptl_absorpt_correction_T_min 0.9547
_exptl_absorpt_correction_type 'empirical (\y scans; Molecular Structure Corporation, 1985)'
_exptl_crystal_colour green
_exptl_crystal_density_diffrn 1.40
_exptl_crystal_description column
_exptl_crystal_size_max 0.50
_exptl_crystal_size_mid 0.50
_exptl_crystal_size_min 0.20
_refine_diff_density_max 0.89
_refine_diff_density_min -0.50
_refine_ls_extinction_method none
_refine_ls_goodness_of_fit_obs 1.69
_refine_ls_hydrogen_treatment noref
_refine_ls_number_parameters 150
_refine_ls_number_reflns 1550
_refine_ls_R_factor_obs 0.056
_refine_ls_shift/esd_max 0.07
_refine_ls_structure_factor_coef F
_refine_ls_weighting_details w=1/\s^2^(F)
_refine_ls_weighting_scheme calc
_refine_ls_wR_factor_obs 0.068
_reflns_number_observed 1550
_reflns_number_total 2586
_reflns_observed_criterion I>3\s(I)
_cod_data_source_file mu1212.cif
_cod_data_source_block mu1212a
_cod_depositor_comments
;
The following automatic conversions were performed:

'_refine_ls_weighting_scheme' value ' w=1/\s^2^(F)' was changed to
'calc'. New tag '_refine_ls_weighting_details' was created. The value
of the new tag was set to 'w=1/\s^2^(F)'.

Automatic conversion script
Id: cif_fix_values 3143 2015-03-26 13:38:13Z robertas 
;
_cod_original_cell_volume 5288(4)
_cod_original_sg_symbol_Hall '-C 2b 2ac'
_cod_original_sg_symbol_H-M 'C c c a'
_cod_database_code 2004902

loop_
_symmetry_equiv_pos_as_xyz
x,y,z
1/2+x,y,-z
x,-y,1/2+z
1/2-x,y,1/2+z
-x,-y,-z
1/2-x,-y,z
-x,y,1/2-z
1/2+x,-y,1/2-z
1/2+x,1/2+y,z
x,1/2+y,-z
1/2+x,1/2-y,1/2+z
-x,1/2+y,1/2+z
1/2-x,1/2-y,-z
-x,1/2-y,z
1/2-x,1/2+y,1/2-z
x,1/2-y,1/2-z

loop_
_atom_site_label
_atom_site_fract_x
_atom_site_fract_y
_atom_site_fract_z
_atom_site_B_iso_or_equiv
Ni .0 .25 .11481(4) 3.09(4)
S(1) -0.11580(10) .19240(10) .18001(7) 4.26(8)
S(2) -0.12230(10) .19290(10) .05257(7) 4.55(8)
O -0.2525(4) .1345(3) .1262(2) 6.3(3)
N .0649(3) .1308(3) .1153(2) 3.4(2)
C(1) .0847(4) .0877(4) .0652(2) 4.0(3)
C(2) .1185(4) .0071(4) .0644(3) 4.3(3)
C(3) .1355(4) -.0362(3) .1166(3) 3.9(3)
C(4) .1693(5) -0.1212(4) .1202(3) 5.3(3)
C(5) .1820(5) -0.1579(4) .1726(4) 6.7(4)
C(6) .1646(6) -0.1143(4) .2234(3) 6.7(4)
C(7) .1325(5) -.0327(4) .2219(3) 5.6(4)
C(8) .1170(4) .0069(3) .1681(3) 3.7(3)
C(9) .0819(4) .0914(3) .1643(2) 3.6(3)
C(10) -0.1686(4) .1697(3) .1189(3) 4.7(3)
C(11) -0.3053(7) .1180(5) .0777(3) 8.0(5)
C(12) -0.3956(6) .0816(9) .1022(3) 9.8(6)
H(1) .0740 .1159 .0292 4.8
H(2) .1302 -0.0204 .0285 5.2
H(3) .1827 -0.1521 .0857 6.4
H(4) .2030 -0.2151 .1745 8.1
H(5) .1748 -0.1411 .2598 8.0
H(6) .1204 -0.0025 .2571 6.7
H(7) .0695 .1210 .1995 4.4
H(8) -0.3168 .1693 .0566 9.6
H(9) -0.2773 .0775 .0532 9.6
H(10) -0.4236 .1236 .1268 11.8
H(11) -0.4365 .0695 .0710 11.8
H(12) -0.3840 .0317 .1235 11.8

loop_
_geom_angle_atom_site_label_1
_geom_angle_atom_site_label_2
_geom_angle_atom_site_label_3
_geom_angle_site_symmetry_1
_geom_angle_site_symmetry_3
_geom_angle
_geom_angle_publ_flag
N Ni N 14 . 179.4(3) yes
S(1) Ni S(2) 14 14 73.74(6) yes
N Ni S(1) . 14 89.00(10) yes
S(2) Ni S(2) 14 . 108.70(10) yes
S(2) Ni S(1) 14 . 177.32(7) yes
S(1) Ni S(1) . 14 103.90(10) yes
Ni S(1) C(10) . . 83.0(2) yes
S(1) C(10) S(2) . . 122.3(4) yes
S(1) Ni S(2) . . 73.74(6) yes
N Ni S(2) . . 90.60(10) yes
S(1) Ni S(2) 14 . 177.32(8) yes
N Ni S(1) 14 . 90.60(10) yes
S(2) Ni N 14 14 90.50(10) yes
S(1) Ni N 14 14 89.00(10) yes
Ni S(2) C(10) . . 81.0(2) yes
N Ni S(1) . . 89.00(10) no
N Ni S(2) . . 89.80(10) no
N Ni S(2) . . 89.80(10) no
C(10) O C(11) . . 118.7(6) no
C(9) N C(1) . . 117.2(4) no
C(9) N Ni . . 120.7(4) no
C(1) N Ni . . 122.0(4) no
C(2) C(1) N . . 123.1(5) no
C(1) C(2) C(3) . . 120.2(5) no
C(8) C(3) C(2) . . 117.7(5) no
C(8) C(3) C(4) . . 118.0(6) no
C(2) C(3) C(4) . . 124.3(6) no
C(5) C(4) C(3) . . 119.9(7) no
C(4) C(5) C(6) . . 121.6(6) no
C(7) C(6) C(5) . . 120.4(7) no
C(6) C(7) C(8) . . 119.4(7) no
C(3) C(8) C(7) . . 120.7(6) no
C(3) C(8) C(9) . . 117.9(5) no
C(7) C(8) C(9) . . 121.5(6) no
N C(9) C(8) . . 124.0(5) no
O C(10) S(1) . . 113.9(5) no
O C(10) S(2) . . 123.8(5) no
O C(11) C(12) . . 104.5(6) no
H(1) C(1) C(2) . . 118.64 no
H(1) C(1) N . . 118.27 no
H(2) C(2) C(1) . . 120.01 no
H(2) C(2) C(3) . . 119.81 no
H(3) C(4) C(5) . . 120.24 no
H(3) C(4) C(3) . . 119.89 no
H(4) C(5) C(4) . . 119.20 no
H(4) C(5) C(6) . . 119.15 no
H(5) C(6) C(7) . . 119.37 no
H(5) C(6) C(5) . . 120.24 no
H(6) C(7) C(6) . . 120.41 no
H(6) C(7) C(8) . . 120.21 no
H(7) C(9) N . . 118.00 no
H(7) C(9) C(8) . . 117.96 no
H(9) C(11) H(8) . . 109.69 no
H(9) C(11) O . . 111.60 no
H(9) C(11) C(12) . . 110.10 no
H(8) C(11) O . . 110.71 no
H(8) C(11) C(12) . . 110.16 no
H(12) C(12) H(11) . . 110.0 no
H(12) C(12) H(10) . . 109.69 no
H(12) C(12) C(11) . . 110.08 no
H(11) C(12) H(10) . . 108.27 no
H(11) C(12) C(11) . . 109.48 no
H(10) C(12) C(11) . . 109.30 no

loop_
_geom_bond_atom_site_label_1
_geom_bond_atom_site_label_2
_geom_bond_site_symmetry_2
_geom_bond_distance
_geom_bond_publ_flag
Ni N . 2.091(4) yes
Ni S(1) . 2.440(2) yes
Ni S(1) 14 2.440(2) yes
S(1) C(10) . 1.648(7) yes
O C(10) . 1.358(7) yes
N C(9) . 1.313(6) yes
Ni N 14 2.091(4) yes
Ni S(2) . 2.464(2) yes
Ni S(2) 14 2.466(2) yes
S(2) C(10) . 1.713(7) yes
O C(11) . 1.384(8) yes
N C(1) . 1.370(7) yes
C(1) C(2) . 1.355(8) no
C(2) C(3) . 1.405(8) no
C(3) C(8) . 1.393(8) no
C(3) C(4) . 1.420(8) no
C(4) C(5) . 1.350(10) no
C(5) C(6) . 1.380(10) no
C(6) C(7) . 1.361(8) no
C(7) C(8) . 1.407(8) no
C(8) C(9) . 1.420(7) no
C(11) C(12) . 1.550(10) no
C(1) H(1) . 0.952 no
C(2) H(2) . 0.948 no
C(4) H(3) . 0.952 no
C(5) H(4) . 0.946 no
C(6) H(5) . 0.951 no
C(7) H(6) . 0.955 no
C(9) H(7) . 0.952 no
C(11) H(9) . 0.943 no
C(11) H(8) . 0.955 no
C(12) H(12) . 0.939 no
C(12) H(11) . 0.955 no
C(12) H(10) . 0.959 no
